data_4074905
loop_
_publ_author_name
'Blank, Natalia F.'
'McBroom, Katherine C.'
'Glueck, David S.'
'Kassel, W. Scott'
'Rheingold, Arnold L.'

_publ_section_title
;
 Chirality Breeding via Asymmetric Phosphination. Palladium-Catalyzed
 Diastereoselective Synthesis of a P-Stereogenic Phosphine
;
_journal_issue 7
_journal_name_full Organometallics
_journal_page_first 1742
_journal_paper_doi 10.1021/om050993f
_journal_volume 25
_journal_year 2006
_chemical_absolute_configuration ad
_chemical_formula_sum 'C10 H24 B P'
_chemical_formula_weight 186.07
_chemical_name_systematic
;
 ?
;
_space_group_IT_number 19
_symmetry_cell_setting orthorhombic
_symmetry_space_group_name_Hall 'P 2ac 2ab'
_symmetry_space_group_name_H-M 'P 21 21 21'
_atom_sites_solution_hydrogens geom
_atom_sites_solution_primary direct
_atom_sites_solution_secondary difmap
_audit_creation_method SHELXL-97
_cell_angle_alpha 90.00
_cell_angle_beta 90.00
_cell_angle_gamma 90.00
_cell_formula_units_Z 4
_cell_length_a 8.1069(6)
_cell_length_b 10.5630(8)
_cell_length_c 14.6777(11)
_cell_measurement_reflns_used 6588
_cell_measurement_temperature 213(2)
_cell_measurement_theta_max 28.14
_cell_measurement_theta_min 2.38
_cell_volume 1256.90(16)
_computing_cell_refinement 'Bruker SMART'
_computing_data_collection 'Bruker SMART'
_computing_data_reduction 'Bruker SAINT'
_computing_molecular_graphics 'Bruker SHELXTL'
_computing_publication_material 'Bruker SHELXTL'
_computing_structure_refinement 'SHELXL-97 (Sheldrick, 1997)'
_computing_structure_solution 'SHELXS-97 (Sheldrick, 1990)'
_diffrn_ambient_temperature 213(2)
_diffrn_measured_fraction_theta_full 0.979
_diffrn_measured_fraction_theta_max 0.979
_diffrn_measurement_device_type 'CCD area detector'
_diffrn_measurement_method 'phi and omega scans'
_diffrn_radiation_monochromator graphite
_diffrn_radiation_source 'fine-focus sealed tube'
_diffrn_radiation_type MoK\a
_diffrn_radiation_wavelength 0.71073
_diffrn_reflns_av_R_equivalents 0.0280
_diffrn_reflns_av_sigmaI/netI 0.0239
_diffrn_reflns_limit_h_max 9
_diffrn_reflns_limit_h_min -10
_diffrn_reflns_limit_k_max 13
_diffrn_reflns_limit_k_min -14
_diffrn_reflns_limit_l_max 19
_diffrn_reflns_limit_l_min -17
_diffrn_reflns_number 9123
_diffrn_reflns_theta_full 28.17
_diffrn_reflns_theta_max 28.17
_diffrn_reflns_theta_min 2.38
_exptl_absorpt_coefficient_mu 0.174
_exptl_absorpt_correction_T_max 1.000
_exptl_absorpt_correction_T_min 0.754
_exptl_absorpt_correction_type multi-scan
_exptl_absorpt_process_details SADABS
_exptl_crystal_colour colorless
_exptl_crystal_density_diffrn 0.983
_exptl_crystal_density_method 'not measured'
_exptl_crystal_description block
_exptl_crystal_F_000 416
_exptl_crystal_size_max 0.20
_exptl_crystal_size_mid 0.20
_exptl_crystal_size_min 0.04
_refine_diff_density_max 0.356
_refine_diff_density_min -0.135
_refine_diff_density_rms 0.054
_refine_ls_abs_structure_details 'Flack H D (1983), Acta Cryst. A39, 876-881'
_refine_ls_abs_structure_Flack -0.06(11)
_refine_ls_extinction_method none
_refine_ls_goodness_of_fit_ref 1.105
_refine_ls_hydrogen_treatment mixed
_refine_ls_matrix_type full
_refine_ls_number_parameters 129
_refine_ls_number_reflns 2916
_refine_ls_number_restraints 0
_refine_ls_restrained_S_all 1.105
_refine_ls_R_factor_all 0.0470
_refine_ls_R_factor_gt 0.0440
_refine_ls_shift/su_max 0.000
_refine_ls_shift/su_mean 0.000
_refine_ls_structure_factor_coef Fsqd
_refine_ls_weighting_details 'calc w=1/[\s^2^(Fo^2^)+(0.0617P)^2^+0.0981P] where P=(Fo^2^+2Fc^2^)/3'
_refine_ls_weighting_scheme calc
_refine_ls_wR_factor_gt 0.1064
_refine_ls_wR_factor_ref 0.1085
_reflns_number_gt 2703
_reflns_number_total 2916
_reflns_threshold_expression >2sigma(I)
_cod_data_source_file om050993fsi20051118_015629.cif
_cod_data_source_block c:\skassel\ucsd\glu163\glu163
_cod_depositor_comments
;
The following automatic conversions were performed:

'_symmetry_cell_setting' value 'Orthorhombic' changed to
'orthorhombic' according to
/home/saulius/struct/CIF-dictionaries/cif_core.dic dictionary named
'cif_core.dic' version 2.4.1 from 2010-06-29.

Automatic conversion script
Id: cif_fix_values 1715 2011-07-08 13:25:40Z adriana 
;
_cod_original_sg_symbol_H-M P2(1)2(1)2(1)
_cod_database_code 4074905

loop_
_symmetry_equiv_pos_as_xyz
'x, y, z'
'-x+1/2, -y, z+1/2'
'-x, y+1/2, -z+1/2'
'x+1/2, -y+1/2, -z'

loop_
_atom_site_label
_atom_site_type_symbol
_atom_site_fract_x
_atom_site_fract_y
_atom_site_fract_z
_atom_site_U_iso_or_equiv
_atom_site_adp_type
_atom_site_occupancy
_atom_site_symmetry_multiplicity
_atom_site_calc_flag
_atom_site_refinement_flags
P1 P 0.09052(5) 0.93049(4) 0.20922(4) 0.04884(15) Uani 1 1 d .
H1P H 0.014(3) 0.8666(19) 0.2619(14) 0.057(6) Uiso 1 1 d .
H2P H 0.052(3) 0.882(2) 0.1334(15) 0.061(6) Uiso 1 1 d .
B1 B 0.0529(3) 1.10832(19) 0.22109(18) 0.0550(5) Uani 1 1 d .
H1B H -0.062(3) 1.129(2) 0.1983(16) 0.075(7) Uiso 1 1 d .
H2B H 0.142(3) 1.152(2) 0.1741(16) 0.070(7) Uiso 1 1 d .
H3B H 0.085(3) 1.126(2) 0.2877(16) 0.073(6) Uiso 1 1 d .
C1 C 0.29781(19) 0.87222(14) 0.23449(12) 0.0409(4) Uani 1 1 d .
H1A H 0.2999 0.7800 0.2226 0.049 Uiso 1 1 calc R
C2 C 0.43127(18) 0.93477(15) 0.17511(11) 0.0412(3) Uani 1 1 d .
H2A H 0.4261 1.0268 0.1875 0.049 Uiso 1 1 calc R
C3 C 0.6014(2) 0.88978(19) 0.20657(13) 0.0550(4) Uani 1 1 d .
H3A H 0.6119 0.7989 0.1944 0.066 Uiso 1 1 calc R
H3C H 0.6865 0.9338 0.1713 0.066 Uiso 1 1 calc R
C4 C 0.6296(2) 0.9140(2) 0.30743(13) 0.0583(5) Uani 1 1 d .
H4A H 0.7390 0.8826 0.3247 0.070 Uiso 1 1 calc R
H4B H 0.6269 1.0053 0.3190 0.070 Uiso 1 1 calc R
C5 C 0.5000(2) 0.84942(18) 0.36516(13) 0.0538(4) Uani 1 1 d .
H5A H 0.5076 0.7572 0.3540 0.065 Uiso 1 1 calc R
C6 C 0.3288(2) 0.89312(17) 0.33600(13) 0.0475(4) Uani 1 1 d .
H6A H 0.3166 0.9834 0.3499 0.057 Uiso 1 1 calc R
H6B H 0.2456 0.8468 0.3711 0.057 Uiso 1 1 calc R
C7 C 0.4020(2) 0.91793(18) 0.07194(12) 0.0524(4) Uani 1 1 d .
H7A H 0.2924 0.9547 0.0585 0.063 Uiso 1 1 calc R
C8 C 0.3965(3) 0.7800(2) 0.04089(17) 0.0721(6) Uani 1 1 d .
H8A H 0.3779 0.7767 -0.0243 0.108 Uiso 1 1 calc R
H8B H 0.3076 0.7365 0.0721 0.108 Uiso 1 1 calc R
H8C H 0.5006 0.7392 0.0552 0.108 Uiso 1 1 calc R
C9 C 0.5275(3) 0.9920(2) 0.01534(15) 0.0705(6) Uani 1 1 d .
H9A H 0.5053 0.9791 -0.0489 0.106 Uiso 1 1 calc R
H9B H 0.6379 0.9623 0.0294 0.106 Uiso 1 1 calc R
H9C H 0.5191 1.0814 0.0296 0.106 Uiso 1 1 calc R
C10 C 0.5288(3) 0.8724(2) 0.46643(15) 0.0741(6) Uani 1 1 d .
H10A H 0.6383 0.8434 0.4829 0.111 Uiso 1 1 calc R
H10B H 0.4472 0.8261 0.5015 0.111 Uiso 1 1 calc R
H10C H 0.5191 0.9621 0.4793 0.111 Uiso 1 1 calc R

loop_
_atom_site_aniso_label
_atom_site_aniso_U_11
_atom_site_aniso_U_22
_atom_site_aniso_U_33
_atom_site_aniso_U_23
_atom_site_aniso_U_13
_atom_site_aniso_U_12
P1 0.0335(2) 0.0399(2) 0.0731(3) -0.0080(2) 0.0064(2) -0.00044(16)
B1 0.0580(12) 0.0427(9) 0.0642(13) -0.0049(9) 0.0016(10) 0.0102(8)
C1 0.0338(7) 0.0314(6) 0.0574(10) -0.0034(6) 0.0084(6) 0.0006(6)
C2 0.0351(7) 0.0382(7) 0.0502(8) -0.0030(6) 0.0076(6) 0.0015(6)
C3 0.0367(8) 0.0683(10) 0.0600(10) -0.0013(9) 0.0101(9) 0.0074(7)
C4 0.0363(8) 0.0757(13) 0.0628(11) -0.0026(10) 0.0010(7) 0.0040(8)
C5 0.0587(11) 0.0511(9) 0.0516(10) 0.0009(8) 0.0040(9) 0.0080(9)
C6 0.0436(9) 0.0441(9) 0.0547(10) -0.0019(7) 0.0146(7) -0.0010(7)
C7 0.0502(9) 0.0553(10) 0.0517(9) -0.0036(8) 0.0060(8) 0.0063(9)
C8 0.0814(15) 0.0689(13) 0.0660(13) -0.0207(10) 0.0062(12) -0.0017(12)
C9 0.0843(15) 0.0700(12) 0.0573(12) 0.0047(10) 0.0209(11) 0.0052(12)
C10 0.0833(16) 0.0827(14) 0.0564(12) 0.0011(11) -0.0013(11) 0.0069(13)

loop_
_atom_type_symbol
_atom_type_description
_atom_type_scat_dispersion_real
_atom_type_scat_dispersion_imag
_atom_type_scat_source
C C 0.0033 0.0016 'International Tables Vol C Tables 4.2.6.8 and 6.1.1.4'
H H 0.0000 0.0000 'International Tables Vol C Tables 4.2.6.8 and 6.1.1.4'
B B 0.0013 0.0007 'International Tables Vol C Tables 4.2.6.8 and 6.1.1.4'
P P 0.1023 0.0942 'International Tables Vol C Tables 4.2.6.8 and 6.1.1.4'

loop_
_geom_angle_atom_site_label_1
_geom_angle_atom_site_label_2
_geom_angle_atom_site_label_3
_geom_angle
C1 P1 B1 117.34(9)
C1 P1 H1P 98.9(10)
B1 P1 H1P 114.3(10)
C1 P1 H2P 105.7(10)
B1 P1 H2P 115.8(10)
H1P P1 H2P 102.4(14)
P1 B1 H1B 109.2(14)
P1 B1 H2B 104.5(12)
H1B B1 H2B 107.8(18)
P1 B1 H3B 103.0(13)
H1B B1 H3B 121(2)
H2B B1 H3B 110.6(19)
C6 C1 C2 112.02(13)
C6 C1 P1 107.50(11)
C2 C1 P1 112.77(11)
C6 C1 H1A 108.1
C2 C1 H1A 108.1
P1 C1 H1A 108.1
C3 C2 C1 109.24(14)
C3 C2 C7 113.50(14)
C1 C2 C7 113.48(14)
C3 C2 H2A 106.7
C1 C2 H2A 106.7
C7 C2 H2A 106.7
C4 C3 C2 112.19(14)
C4 C3 H3A 109.2
C2 C3 H3A 109.2
C4 C3 H3C 109.2
C2 C3 H3C 109.2
H3A C3 H3C 107.9
C5 C4 C3 111.44(16)
C5 C4 H4A 109.3
C3 C4 H4A 109.3
C5 C4 H4B 109.3
C3 C4 H4B 109.3
H4A C4 H4B 108.0
C4 C5 C10 111.63(18)
C4 C5 C6 109.81(15)
C10 C5 C6 111.41(18)
C4 C5 H5A 107.9
C10 C5 H5A 107.9
C6 C5 H5A 107.9
C5 C6 C1 112.34(14)
C5 C6 H6A 109.1
C1 C6 H6A 109.1
C5 C6 H6B 109.1
C1 C6 H6B 109.1
H6A C6 H6B 107.9
C8 C7 C9 110.20(17)
C8 C7 C2 114.04(16)
C9 C7 C2 111.85(18)
C8 C7 H7A 106.8
C9 C7 H7A 106.8
C2 C7 H7A 106.8
C7 C8 H8A 109.5
C7 C8 H8B 109.5
H8A C8 H8B 109.5
C7 C8 H8C 109.5
H8A C8 H8C 109.5
H8B C8 H8C 109.5
C7 C9 H9A 109.5
C7 C9 H9B 109.5
H9A C9 H9B 109.5
C7 C9 H9C 109.5
H9A C9 H9C 109.5
H9B C9 H9C 109.5
C5 C10 H10A 109.5
C5 C10 H10B 109.5
H10A C10 H10B 109.5
C5 C10 H10C 109.5
H10A C10 H10C 109.5
H10B C10 H10C 109.5

loop_
_geom_bond_atom_site_label_1
_geom_bond_atom_site_label_2
_geom_bond_distance
P1 C1 1.8276(16)
P1 B1 1.911(2)
P1 H1P 1.20(2)
P1 H2P 1.26(2)
B1 H1B 1.02(3)
B1 H2B 1.10(3)
B1 H3B 1.03(2)
C1 C6 1.527(2)
C1 C2 1.538(2)
C1 H1A 0.9900
C2 C3 1.530(2)
C2 C7 1.543(2)
C2 H2A 0.9900
C3 C4 1.520(3)
C3 H3A 0.9800
C3 H3C 0.9800
C4 C5 1.512(3)
C4 H4A 0.9800
C4 H4B 0.9800
C5 C10 1.524(3)
C5 C6 1.524(3)
C5 H5A 0.9900
C6 H6A 0.9800
C6 H6B 0.9800
C7 C8 1.527(3)
C7 C9 1.529(3)
C7 H7A 0.9900
C8 H8A 0.9700
C8 H8B 0.9700
C8 H8C 0.9700
C9 H9A 0.9700
C9 H9B 0.9700
C9 H9C 0.9700
C10 H10A 0.9700
C10 H10B 0.9700
C10 H10C 0.9700
